data_4305719
loop_
_publ_author_name
'Iryna Stepanenko'
'Artem A. Krokhin'
'Roland O. John'
'Alexander Roller'
'Vladimir B. Arion'
'Michael A. Jakupec'
'Bernhard K. Keppler'

_publ_section_title
;
Synthesis, Structure, Spectroscopic Properties, and Antiproliferative
Activity In Vitro of Novel Osmium(III) Complexes with Azole Heterocycles
;
_journal_name_full 'Inorganic Chemistry'
_journal_page_first 7338
_journal_page_last 7347
_journal_paper_doi 10.1021/ic8006958
_journal_volume 47
_journal_year 2008
_chemical_formula_sum 'C12 H16 Cl3 N8 Os'
_chemical_formula_weight 568.88
_chemical_name_systematic
; 
trans-[Dichloridotetrakis(imidazole)ruthenium(III)]chloride
;
_space_group_IT_number 15
_symmetry_cell_setting monoclinic
_symmetry_space_group_name_Hall '-C 2yc'
_symmetry_space_group_name_H-M 'C 1 2/c 1'
_atom_sites_solution_hydrogens geom
_atom_sites_solution_primary direct
_atom_sites_solution_secondary difmap
_audit_creation_method SHELXL-97
_cell_angle_alpha 90.00
_cell_angle_beta 90.016(2)
_cell_angle_gamma 90.00
_cell_formula_units_Z 4
_cell_length_a 9.6110(3)
_cell_length_b 18.9329(9)
_cell_length_c 9.6818(3)
_cell_measurement_reflns_used 2701
_cell_measurement_temperature 100(2)
_cell_measurement_theta_max 36.00
_cell_measurement_theta_min 3.00
_cell_volume 1761.74(11)
_computing_structure_refinement 'SHELXL-97 (Sheldrick, 1997)'
_computing_structure_solution 'SHELXS-97 (Sheldrick, 1990)'
_diffrn_ambient_temperature 100(2)
_diffrn_measured_fraction_theta_full 0.999
_diffrn_measured_fraction_theta_max 0.999
_diffrn_radiation_monochromator graphite
_diffrn_radiation_source 'fine-focus sealed tube'
_diffrn_radiation_type MoK\a
_diffrn_radiation_wavelength 0.71073
_diffrn_reflns_av_R_equivalents 0.0266
_diffrn_reflns_av_sigmaI/netI 0.0111
_diffrn_reflns_limit_h_max 13
_diffrn_reflns_limit_h_min -13
_diffrn_reflns_limit_k_max 26
_diffrn_reflns_limit_k_min -26
_diffrn_reflns_limit_l_max 13
_diffrn_reflns_limit_l_min -13
_diffrn_reflns_number 31047
_diffrn_reflns_theta_full 30.06
_diffrn_reflns_theta_max 30.06
_diffrn_reflns_theta_min 3.01
_exptl_absorpt_coefficient_mu 7.706
_exptl_absorpt_correction_T_max 0.4582
_exptl_absorpt_correction_T_min 0.2058
_exptl_absorpt_correction_type multi-scan
_exptl_absorpt_process_details SADABS
_exptl_crystal_colour orange
_exptl_crystal_density_diffrn 2.145
_exptl_crystal_density_method 'not measured'
_exptl_crystal_description block
_exptl_crystal_F_000 1084
_exptl_crystal_size_max 0.30
_exptl_crystal_size_mid 0.12
_exptl_crystal_size_min 0.12
_refine_diff_density_max 0.328
_refine_diff_density_min -1.339
_refine_diff_density_rms 0.104
_refine_ls_extinction_method none
_refine_ls_goodness_of_fit_ref 1.088
_refine_ls_hydrogen_treatment constr
_refine_ls_matrix_type full
_refine_ls_number_parameters 111
_refine_ls_number_reflns 2587
_refine_ls_number_restraints 0
_refine_ls_restrained_S_all 1.088
_refine_ls_R_factor_all 0.0119
_refine_ls_R_factor_gt 0.0115
_refine_ls_shift/su_max 0.002
_refine_ls_shift/su_mean 0.000
_refine_ls_structure_factor_coef Fsqd
_refine_ls_weighting_details 'calc w=1/[\s^2^(Fo^2^)+(0.0185P)^2^+1.7936P] where P=(Fo^2^+2Fc^2^)/3'
_refine_ls_weighting_scheme calc
_refine_ls_wR_factor_gt 0.0306
_refine_ls_wR_factor_ref 0.0308
_reflns_number_gt 2535
_reflns_number_total 2587
_reflns_threshold_expression >2sigma(I)
_cod_data_source_file ic8006958-file002_1.cif
_cod_data_source_block IRST132M
_cod_database_code 4305719

loop_
_symmetry_equiv_pos_as_xyz
'x, y, z'
'-x, y, -z+1/2'
'x+1/2, y+1/2, z'
'-x+1/2, y+1/2, -z+1/2'
'-x, -y, -z'
'x, -y, z-1/2'
'-x+1/2, -y+1/2, -z'
'x+1/2, -y+1/2, z-1/2'

loop_
_atom_site_label
_atom_site_type_symbol
_atom_site_fract_x
_atom_site_fract_y
_atom_site_fract_z
_atom_site_U_iso_or_equiv
_atom_site_adp_type
_atom_site_occupancy
_atom_site_symmetry_multiplicity
_atom_site_calc_flag
_atom_site_refinement_flags
_atom_site_disorder_assembly
_atom_site_disorder_group
Os1 Os 0.5000 0.367508(4) 0.2500 0.00758(3) Uani 1 2 d S . .
Cl1 Cl 0.5000 0.24308(3) 0.2500 0.01252(9) Uani 1 2 d S . .
Cl2 Cl 0.5000 0.49203(3) 0.2500 0.01313(9) Uani 1 2 d S . .
Cl3 Cl 0.0000 0.48590(3) 0.7500 0.01184(9) Uani 1 2 d S . .
N1 N 0.31811(15) 0.36833(6) 0.13523(15) 0.0113(2) Uani 1 1 d . . .
N2 N 0.16105(14) 0.39757(8) -0.01768(14) 0.0157(3) Uani 1 1 d . . .
H2 H 0.1210 0.4188 -0.0881 0.019 Uiso 1 1 calc R . .
N3 N 0.38415(15) 0.36839(6) 0.43012(15) 0.0110(2) Uani 1 1 d . . .
N4 N 0.23000(14) 0.39874(8) 0.58563(14) 0.0157(3) Uani 1 1 d . . .
H4 H 0.1585 0.4198 0.6247 0.019 Uiso 1 1 calc R . .
C1 C 0.20003(16) 0.32783(9) 0.15760(17) 0.0148(3) Uani 1 1 d . . .
H1 H 0.1895 0.2930 0.2275 0.018 Uiso 1 1 calc R . .
C2 C 0.10206(17) 0.34613(9) 0.06328(18) 0.0172(3) Uani 1 1 d . . .
H2A H 0.0109 0.3272 0.0549 0.021 Uiso 1 1 calc R . .
C3 C 0.29029(16) 0.40993(8) 0.02888(16) 0.0140(3) Uani 1 1 d . . .
H3 H 0.3528 0.4436 -0.0090 0.017 Uiso 1 1 calc R . .
C4 C 0.41109(17) 0.33142(9) 0.55072(16) 0.0148(3) Uani 1 1 d . . .
H4A H 0.4842 0.2983 0.5636 0.018 Uiso 1 1 calc R . .
C5 C 0.31611(18) 0.35020(9) 0.64726(18) 0.0166(3) Uani 1 1 d . . .
H5 H 0.3102 0.3332 0.7394 0.020 Uiso 1 1 calc R . .
C6 C 0.27375(16) 0.40856(8) 0.45568(16) 0.0135(3) Uani 1 1 d . . .
H6 H 0.2318 0.4398 0.3911 0.016 Uiso 1 1 calc R . .

loop_
_atom_site_aniso_label
_atom_site_aniso_U_11
_atom_site_aniso_U_22
_atom_site_aniso_U_33
_atom_site_aniso_U_23
_atom_site_aniso_U_13
_atom_site_aniso_U_12
Os1 0.00756(4) 0.00781(4) 0.00737(4) 0.000 -0.00043(3) 0.000
Cl1 0.0145(2) 0.0092(2) 0.0139(2) 0.000 -0.00059(18) 0.000
Cl2 0.0151(2) 0.0090(2) 0.0154(2) 0.000 0.00022(18) 0.000
Cl3 0.0109(2) 0.0136(2) 0.0110(2) 0.000 -0.00047(17) 0.000
N1 0.0108(6) 0.0120(6) 0.0112(6) -0.0001(4) -0.0015(5) 0.0002(4)
N2 0.0155(6) 0.0191(7) 0.0126(6) 0.0008(5) -0.0048(5) 0.0028(5)
N3 0.0112(6) 0.0110(6) 0.0106(6) -0.0006(4) 0.0003(5) 0.0000(4)
N4 0.0135(6) 0.0180(6) 0.0154(6) -0.0025(5) 0.0040(5) 0.0001(5)
C1 0.0138(7) 0.0137(7) 0.0170(7) 0.0008(6) -0.0025(6) -0.0023(5)
C2 0.0134(7) 0.0168(7) 0.0213(8) -0.0011(6) -0.0040(6) -0.0015(6)
C3 0.0138(7) 0.0152(7) 0.0130(7) 0.0021(5) -0.0006(5) 0.0011(5)
C4 0.0178(7) 0.0137(7) 0.0129(7) 0.0013(6) 0.0005(6) 0.0013(6)
C5 0.0209(8) 0.0155(7) 0.0133(7) 0.0010(6) 0.0025(6) -0.0011(6)
C6 0.0118(6) 0.0145(7) 0.0143(7) -0.0020(5) 0.0004(5) 0.0009(5)

loop_
_atom_type_symbol
_atom_type_description
_atom_type_scat_dispersion_real
_atom_type_scat_dispersion_imag
_atom_type_scat_source
C C 0.0033 0.0016 'International Tables Vol C Tables 4.2.6.8 and 6.1.1.4'
H H 0.0000 0.0000 'International Tables Vol C Tables 4.2.6.8 and 6.1.1.4'
N N 0.0061 0.0033 'International Tables Vol C Tables 4.2.6.8 and 6.1.1.4'
Cl Cl 0.1484 0.1585 'International Tables Vol C Tables 4.2.6.8 and 6.1.1.4'
Os Os -1.2165 7.6030 'International Tables Vol C Tables 4.2.6.8 and 6.1.1.4'

loop_
_geom_angle_atom_site_label_1
_geom_angle_atom_site_label_2
_geom_angle_atom_site_label_3
_geom_angle
_geom_angle_site_symmetry_1
_geom_angle_site_symmetry_3
_geom_angle_publ_flag
N3 Os1 N3 179.07(7) 2_655 . ?
N3 Os1 N1 89.87(6) 2_655 2_655 ?
N3 Os1 N1 90.12(6) . 2_655 ?
N3 Os1 N1 90.12(6) 2_655 . ?
N3 Os1 N1 89.87(6) . . ?
N1 Os1 N1 179.14(7) 2_655 . ?
N3 Os1 Cl1 90.46(3) 2_655 . ?
N3 Os1 Cl1 90.46(3) . . ?
N1 Os1 Cl1 90.43(3) 2_655 . ?
N1 Os1 Cl1 90.43(3) . . ?
N3 Os1 Cl2 89.54(3) 2_655 . ?
N3 Os1 Cl2 89.54(3) . . ?
N1 Os1 Cl2 89.57(3) 2_655 . ?
N1 Os1 Cl2 89.57(3) . . ?
Cl1 Os1 Cl2 180.0 . . ?
C3 N1 C1 106.59(14) . . ?
C3 N1 Os1 126.30(11) . . ?
C1 N1 Os1 127.06(11) . . ?
C3 N2 C2 108.32(13) . . ?
C6 N3 C4 106.33(14) . . ?
C6 N3 Os1 126.26(11) . . ?
C4 N3 Os1 127.27(11) . . ?
C6 N4 C5 108.16(14) . . ?
C2 C1 N1 108.75(15) . . ?
C1 C2 N2 106.20(14) . . ?
N1 C3 N2 110.14(14) . . ?
C5 C4 N3 108.85(14) . . ?
C4 C5 N4 106.39(14) . . ?
N3 C6 N4 110.26(14) . . ?

loop_
_geom_bond_atom_site_label_1
_geom_bond_atom_site_label_2
_geom_bond_distance
_geom_bond_site_symmetry_2
_geom_bond_publ_flag
Os1 N3 2.0693(14) 2_655 ?
Os1 N3 2.0693(14) . ?
Os1 N1 2.0712(14) 2_655 ?
Os1 N1 2.0712(14) . ?
Os1 Cl1 2.3558(5) . ?
Os1 Cl2 2.3576(5) . ?
N1 C3 1.324(2) . ?
N1 C1 1.387(2) . ?
N2 C3 1.342(2) . ?
N2 C2 1.373(2) . ?
N3 C6 1.329(2) . ?
N3 C4 1.386(2) . ?
N4 C6 1.340(2) . ?
N4 C5 1.373(2) . ?
C1 C2 1.357(2) . ?
C4 C5 1.354(2) . ?

loop_
_geom_torsion_atom_site_label_1
_geom_torsion_atom_site_label_2
_geom_torsion_atom_site_label_3
_geom_torsion_atom_site_label_4
_geom_torsion
_geom_torsion_site_symmetry_1
_geom_torsion_site_symmetry_2
_geom_torsion_site_symmetry_3
_geom_torsion_site_symmetry_4
_geom_torsion_publ_flag
N3 Os1 N1 C3 -46.67(14) 2_655 . . . ?
N3 Os1 N1 C3 132.41(14) . . . . ?
Cl1 Os1 N1 C3 -137.13(13) . . . . ?
Cl2 Os1 N1 C3 42.87(13) . . . . ?
N3 Os1 N1 C1 136.14(13) 2_655 . . . ?
N3 Os1 N1 C1 -44.79(13) . . . . ?
Cl1 Os1 N1 C1 45.68(13) . . . . ?
Cl2 Os1 N1 C1 -134.32(13) . . . . ?
N1 Os1 N3 C6 134.83(13) 2_655 . . . ?
N1 Os1 N3 C6 -44.31(13) . . . . ?
Cl1 Os1 N3 C6 -134.74(13) . . . . ?
N1 Os1 N3 C4 -40.30(13) 2_655 . . . ?
N1 Os1 N3 C4 140.56(13) . . . . ?
Cl1 Os1 N3 C4 50.13(13) . . . . ?
Cl2 Os1 N3 C4 -129.87(13) . . . . ?
C3 N1 C1 C2 -0.11(19) . . . . ?
Os1 N1 C1 C2 177.53(11) . . . . ?
N1 C1 C2 N2 0.50(19) . . . . ?
C3 N2 C2 C1 -0.7(2) . . . . ?
C1 N1 C3 N2 -0.34(18) . . . . ?
Os1 N1 C3 N2 -178.01(11) . . . . ?
C2 N2 C3 N1 0.67(19) . . . . ?
C6 N3 C4 C5 -0.13(18) . . . . ?
Os1 N3 C4 C5 175.78(11) . . . . ?
N3 C4 C5 N4 0.24(19) . . . . ?
C6 N4 C5 C4 -0.26(19) . . . . ?
C4 N3 C6 N4 -0.04(18) . . . . ?
Os1 N3 C6 N4 -176.00(10) . . . . ?
C5 N4 C6 N3 0.19(19) . . . . ?
